data_2020146
loop_
_publ_author_name
'Mercier, R.'
'Douglade, J.'
'Sheldrick, G.M.'
'Jones, P.G.'

_publ_section_title
;
 Structure of an Oxonium Antimony(III) Sulphate, (H3 O)2 Sb2 (S O4)4
;
_journal_name_full 'Acta Crystallographica C (39,1983-)'
_journal_page_first 145
_journal_page_last 148
_journal_volume 39
_journal_year 1983
_chemical_formula_sum 'H3 O9 S2 Sb'
_chemical_name_systematic '(H3 O) Sb (S O4)2'
_space_group_IT_number 29
_symmetry_space_group_name_Hall 'P 2c -2b'
_symmetry_space_group_name_H-M 'P b c 21'
_cell_angle_alpha 90
_cell_angle_beta 90
_cell_angle_gamma 90
_cell_formula_units_Z 8
_cell_length_a 11.085
_cell_length_b 13.76
_cell_length_c 8.919
_cell_volume 1360.412
_citation_journal_id_ASTM ACSCEE
_cod_data_source_file Mercier_ACSCEE_1983_174.cif
_cod_data_source_block H6O18S4Sb2
_cod_depositor_comments
;

2017-08-31
Z value and formula fixed to values more according to usual
chemical conventions.                 miguel
;
_cod_original_formula_sum 'H6 O18 S4 Sb2'
_cod_original_formula_units_Z 4
_cod_original_cell_volume 1360.411
_cod_original_sg_symbol_Hall 'P 2c -2ac (y,-x,z)'
_cod_database_code 2020146

loop_
_symmetry_equiv_pos_as_xyz
x,y,z
-x,-y,z+1/2
x,-y+1/2,z+1/2
-x,y+1/2,z

loop_
_atom_site_label
_atom_site_type_symbol
_atom_site_fract_x
_atom_site_fract_y
_atom_site_fract_z
_atom_site_occupancy
_atom_site_U_iso_or_equiv
O2 O-2 0.2823 -0.231 -0.8594 1 0.0
O13 O-2 -0.4394 -0.2769 -1.2494 1 0.0
O5 O-2 0.0101 -0.1594 -0.3879 1 0.0
O10 O-2 -0.2661 0.0846 -0.7979 1 0.0
O12 O-2 -0.5166 -0.3553 -1.0194 1 0.0
Sb2 Sb+3 0.0143 -0.0102 -0.6667 1 0.0
O17 O-2 0.3451 -0.0242 -0.8863 1 0.0
S2 S+6 -0.2241 0.0083 -0.8984 1 0.0
O11 O-2 -0.3376 -0.2548 -1.0206 1 0.0
O8 O-2 -0.1074 -0.0372 -0.8379 1 0.0
O18 O-2 0.2034 0.06 -1.0533 1 0.0
S3 S+6 -0.4645 -0.2683 -1.0842 1 0.0
O16 O-2 0.1294 -0.0299 -0.8421 1 0.0
O3 O-2 -0.1103 -0.274 -0.5184 1 0.0
O9 O-2 -0.2002 0.0448 -1.0495 1 0.0
O4 O-2 0.0054 -0.1576 -0.6589 1 0.0
O6 O-2 0.105 -0.2896 -0.5292 1 0.0
Sb1 Sb+3 -0.2485 -0.2191 -0.832 1 0.0
O7 O-2 -0.3121 -0.0742 -0.9054 1 0.0
S1 S+6 0.0056 -0.2213 -0.5184 1 0.0
O1 O-2 -0.4975 -0.4874 -0.6776 1 0.0
S4 S+6 0.2345 0.0325 -0.8998 1 0.0
O14 O-2 -0.5367 -0.1832 -1.0568 1 0.0
O15 O-2 0.2391 0.1186 -0.7979 1 0.0
